data_7012538
loop_
_publ_author_name
'Alpheus N. Mautjana'
'J\"orn D. S. Miller'
'A. Gie'
'Susan A. Bourne'
'Klaus R. Koch'

_publ_section_title
;
 Tailoring hydrophilic N,N-dialkyl-N'-acylthioureas suitable for
 Pt(II), Pd(II) and Rh(III) chloride pre-concentration from acid
 aqueous solutions, and their complex separation by reversed-phase HPLC
;
_journal_issue 10
_journal_name_full 'Dalton Trans.'
_journal_page_first 1952
_journal_page_last 1960
_journal_paper_doi 10.1039/b211885h
_journal_year 2003
_chemical_formula_moiety 'C30 H51 N6 O3 Rh1 S3 . (C H Cl3)'
_chemical_formula_sum 'C31 H52 Cl3 N6 O3 Rh S3'
_chemical_formula_weight 862.23
_chemical_melting_point '251 - 254 0C'
_chemical_name_common
;fac-tris-(N-(pyrolidine)-N'-(2,2-
dimethylpropanoyl)thioureato))rhodium(iii)
;
_chemical_name_systematic
; 
fac-tris-(N-(pyrolidine)-N'-(2,2-dimethylpropanoyl)thioureato))rhodium(III) 
;
_space_group_IT_number 2
_symmetry_cell_setting triclinic
_symmetry_space_group_name_Hall '-P 1'
_symmetry_space_group_name_H-M 'P -1'
_atom_sites_solution_hydrogens geom
_atom_sites_solution_primary direct
_atom_sites_solution_secondary difmap
_audit_creation_method SHELXL-97
_cell_angle_alpha 84.77(3)
_cell_angle_beta 89.81(3)
_cell_angle_gamma 78.88(3)
_cell_formula_units_Z 2
_cell_length_a 10.697(4)
_cell_length_b 13.454(6)
_cell_length_c 14.432(6)
_cell_measurement_reflns_used 24
_cell_measurement_temperature 293(2)
_cell_measurement_theta_max 17
_cell_measurement_theta_min 16
_cell_volume 2029.3(15)
_computing_cell_refinement 'Nonius CAD4 software'
_computing_data_collection 'Nonius CAD4 software'
_computing_data_reduction 'Nonius CAD4 software'
_computing_molecular_graphics PLUTO
_computing_structure_refinement 'SHELXL-97 (Sheldrick, 1997)'
_computing_structure_solution 'SHELXS-97 (Sheldrick, 1990)'
_diffrn_ambient_temperature 293(2)
_diffrn_measured_fraction_theta_full 0.998
_diffrn_measured_fraction_theta_max 0.998
_diffrn_measurement_device_type 'Nonius CAD4 diffractometer'
_diffrn_measurement_method '\w - 2\q'
_diffrn_radiation_monochromator graphite
_diffrn_radiation_source 'fine-focus sealed tube'
_diffrn_radiation_type MoK\a
_diffrn_radiation_wavelength 0.71073
_diffrn_reflns_av_R_equivalents 0.0000
_diffrn_reflns_av_sigmaI/netI 0.0391
_diffrn_reflns_limit_h_max 12
_diffrn_reflns_limit_h_min -12
_diffrn_reflns_limit_k_max 15
_diffrn_reflns_limit_k_min 0
_diffrn_reflns_limit_l_max 17
_diffrn_reflns_limit_l_min -16
_diffrn_reflns_number 7123
_diffrn_reflns_theta_full 24.98
_diffrn_reflns_theta_max 24.98
_diffrn_reflns_theta_min 1.42
_diffrn_standards_decay_% 20
_diffrn_standards_interval_time 60
_diffrn_standards_number 3
_exptl_absorpt_coefficient_mu 0.811
_exptl_absorpt_correction_T_max 0.7930
_exptl_absorpt_correction_T_min 0.7375
_exptl_absorpt_correction_type 'empirical via \y scans'
_exptl_crystal_colour orange
_exptl_crystal_density_diffrn 1.411
_exptl_crystal_density_meas ?
_exptl_crystal_density_method .
_exptl_crystal_description prism
_exptl_crystal_F_000 896
_exptl_crystal_size_max 0.40
_exptl_crystal_size_mid 0.35
_exptl_crystal_size_min 0.30
_refine_diff_density_max 2.293
_refine_diff_density_min -2.611
_refine_diff_density_rms 0.170
_refine_ls_extinction_method none
_refine_ls_goodness_of_fit_ref 1.040
_refine_ls_hydrogen_treatment mixed
_refine_ls_matrix_type full
_refine_ls_number_parameters 379
_refine_ls_number_reflns 7123
_refine_ls_number_restraints 0
_refine_ls_restrained_S_all 1.040
_refine_ls_R_factor_all 0.0954
_refine_ls_R_factor_gt 0.0773
_refine_ls_shift/su_max 0.003
_refine_ls_shift/su_mean 0.000
_refine_ls_structure_factor_coef Fsqd
_refine_ls_weighting_details 'calc w=1/[\s^2^(Fo^2^)+(0.1844P)^2^+0.3481P] where P=(Fo^2^+2Fc^2^)/3'
_refine_ls_weighting_scheme calc
_refine_ls_wR_factor_gt 0.2124
_refine_ls_wR_factor_ref 0.2259
_reflns_number_gt 5673
_reflns_number_total 7123
_reflns_threshold_expression >2sigma(I)
_cod_data_source_file b211885h.txt
_cod_data_source_block 1
_cod_database_code 7012538

loop_
_symmetry_equiv_pos_as_xyz
'x, y, z'
'-x, -y, -z'

loop_
_atom_site_label
_atom_site_type_symbol
_atom_site_fract_x
_atom_site_fract_y
_atom_site_fract_z
_atom_site_U_iso_or_equiv
_atom_site_adp_type
_atom_site_occupancy
_atom_site_symmetry_multiplicity
_atom_site_calc_flag
_atom_site_refinement_flags
_atom_site_disorder_assembly
_atom_site_disorder_group
Rh1 Rh 0.65100(4) 0.71662(3) 0.79137(3) 0.0331(2) Uani 1 1 d . . .
O1A O 0.5245(4) 0.7422(3) 0.6813(3) 0.0430(9) Uani 1 1 d . . .
C2A C 0.4064(6) 0.7755(5) 0.6874(4) 0.0443(13) Uani 1 1 d . . .
N3A N 0.3470(5) 0.8420(4) 0.7430(4) 0.0486(12) Uani 1 1 d . . .
C4A C 0.3957(5) 0.8803(4) 0.8116(4) 0.0360(12) Uani 1 1 d . . .
S5A S 0.53320(13) 0.83235(11) 0.87830(10) 0.0401(4) Uani 1 1 d . . .
C2A1 C 0.3198(7) 0.7366(6) 0.6220(5) 0.0590(18) Uani 1 1 d . . .
C2A2 C 0.2872(18) 0.8074(14) 0.5421(11) 0.168(6) Uiso 1 1 d . . .
H2A1 H 0.2382 0.8698 0.5608 0.201 Uiso 1 1 calc R . .
H2A2 H 0.2380 0.7796 0.4993 0.201 Uiso 1 1 calc R . .
H2A3 H 0.3637 0.8206 0.5126 0.201 Uiso 1 1 calc R . .
C2A3 C 0.1988(13) 0.7185(12) 0.6681(9) 0.131(4) Uiso 1 1 d . . .
H2A4 H 0.1453 0.7827 0.6776 0.157 Uiso 1 1 calc R . .
H2A5 H 0.2190 0.6796 0.7271 0.157 Uiso 1 1 calc R . .
H2A6 H 0.1550 0.6818 0.6292 0.157 Uiso 1 1 calc R . .
C2A4 C 0.3786(17) 0.6301(13) 0.6045(12) 0.167(7) Uiso 1 1 d . . .
H2A7 H 0.3311 0.6083 0.5565 0.201 Uiso 1 1 calc R . .
H2A8 H 0.3776 0.5861 0.6606 0.201 Uiso 1 1 calc R . .
H2A9 H 0.4650 0.6276 0.5851 0.201 Uiso 1 1 calc R . .
N4A1 N 0.3269(5) 0.9666(4) 0.8382(4) 0.0451(12) Uani 1 1 d . . .
C4A2 C 0.3506(6) 1.0160(5) 0.9200(5) 0.0527(16) Uani 1 1 d . . .
H4A1 H 0.4224 1.0501 0.9108 0.063 Uiso 1 1 calc R . .
H4A2 H 0.3672 0.9673 0.9745 0.063 Uiso 1 1 calc R . .
C4A3 C 0.2279(8) 1.0920(6) 0.9299(6) 0.071(2) Uani 1 1 d . . .
H4A3 H 0.2441 1.1521 0.9562 0.085 Uiso 1 1 calc R . .
H4A4 H 0.1684 1.0621 0.9691 0.085 Uiso 1 1 calc R . .
C4A4 C 0.1759(8) 1.1180(6) 0.8293(7) 0.076(2) Uani 1 1 d . . .
H4A5 H 0.0845 1.1425 0.8285 0.091 Uiso 1 1 calc R . .
H4A6 H 0.2163 1.1695 0.7967 0.091 Uiso 1 1 calc R . .
C4A5 C 0.2089(6) 1.0200(5) 0.7866(5) 0.0579(17) Uani 1 1 d . . .
H4A7 H 0.2248 1.0313 0.7206 0.069 Uiso 1 1 calc R . .
H4A8 H 0.1412 0.9815 0.7950 0.069 Uiso 1 1 calc R . .
O1B O 0.7657(4) 0.6183(3) 0.7114(3) 0.0427(9) Uani 1 1 d . . .
C2B C 0.7806(5) 0.5228(4) 0.7201(4) 0.0387(12) Uani 1 1 d . . .
N3B N 0.7013(5) 0.4647(4) 0.7554(4) 0.0435(11) Uani 1 1 d . . .
C4B C 0.5935(5) 0.4922(4) 0.8021(4) 0.0376(12) Uani 1 1 d . . .
S5B S 0.54420(14) 0.59985(11) 0.85904(10) 0.0416(4) Uani 1 1 d . . .
C2B1 C 0.9023(6) 0.4635(5) 0.6807(5) 0.0481(14) Uani 1 1 d . . .
C2B2 C 0.8690(12) 0.4305(10) 0.5890(8) 0.118(4) Uiso 1 1 d . . .
H2B1 H 0.9434 0.3905 0.5640 0.142 Uiso 1 1 calc R . .
H2B2 H 0.8384 0.4893 0.5466 0.142 Uiso 1 1 calc R . .
H2B3 H 0.8040 0.3905 0.5977 0.142 Uiso 1 1 calc R . .
C2B3 C 0.9574(12) 0.3750(10) 0.7388(8) 0.111(4) Uiso 1 1 d . . .
H2B4 H 0.9735 0.3937 0.7997 0.133 Uiso 1 1 calc R . .
H2B5 H 1.0361 0.3434 0.7127 0.133 Uiso 1 1 calc R . .
H2B6 H 0.8998 0.3282 0.7434 0.133 Uiso 1 1 calc R . .
C2B4 C 0.9944(13) 0.5331(10) 0.6562(9) 0.118(4) Uiso 1 1 d . . .
H2B7 H 1.0169 0.5611 0.7113 0.142 Uiso 1 1 calc R . .
H2B8 H 0.9554 0.5873 0.6114 0.142 Uiso 1 1 calc R . .
H2B9 H 1.0697 0.4954 0.6303 0.142 Uiso 1 1 calc R . .
N4B1 N 0.5196(5) 0.4236(4) 0.8099(4) 0.0452(12) Uani 1 1 d . . .
C4B2 C 0.4001(6) 0.4343(5) 0.8614(5) 0.0519(15) Uani 1 1 d . . .
H4B1 H 0.3425 0.4971 0.8401 0.062 Uiso 1 1 calc R . .
H4B2 H 0.4159 0.4335 0.9276 0.062 Uiso 1 1 calc R . .
C4B3 C 0.3461(9) 0.3431(7) 0.8404(8) 0.087(3) Uani 1 1 d . . .
H4B3 H 0.3020 0.3184 0.8939 0.104 Uiso 1 1 calc R . .
H4B4 H 0.2869 0.3603 0.7880 0.104 Uiso 1 1 calc R . .
C4B4 C 0.4558(9) 0.2667(7) 0.8183(9) 0.092(3) Uani 1 1 d . . .
H4B5 H 0.4308 0.2209 0.7768 0.111 Uiso 1 1 calc R . .
H4B6 H 0.4929 0.2272 0.8745 0.111 Uiso 1 1 calc R . .
C4B5 C 0.5504(8) 0.3250(5) 0.7713(6) 0.066(2) Uani 1 1 d . . .
H4B7 H 0.6374 0.2913 0.7866 0.079 Uiso 1 1 calc R . .
H4B8 H 0.5387 0.3325 0.7043 0.079 Uiso 1 1 calc R . .
O1C O 0.7321(4) 0.8321(3) 0.7269(3) 0.0402(9) Uani 1 1 d . . .
C2C C 0.7967(5) 0.8822(4) 0.7702(4) 0.0373(12) Uani 1 1 d . . .
N3C N 0.8811(4) 0.8487(3) 0.8390(4) 0.0415(11) Uani 1 1 d . . .
C4C C 0.9044(5) 0.7566(4) 0.8845(4) 0.0364(12) Uani 1 1 d . . .
S5C S 0.80164(13) 0.67260(11) 0.90581(10) 0.0406(4) Uani 1 1 d . . .
C2C1 C 0.7824(6) 0.9957(4) 0.7367(4) 0.0453(14) Uani 1 1 d . . .
C2C2 C 0.8833(8) 1.0052(7) 0.6653(6) 0.073(2) Uiso 1 1 d . . .
H2C1 H 0.8652 0.9741 0.6109 0.088 Uiso 1 1 calc R . .
H2C2 H 0.9651 0.9718 0.6907 0.088 Uiso 1 1 calc R . .
H2C3 H 0.8841 1.0759 0.6488 0.088 Uiso 1 1 calc R . .
C2C3 C 0.8037(8) 1.0563(7) 0.8164(6) 0.072(2) Uiso 1 1 d . . .
H2C4 H 0.7935 1.1269 0.7944 0.087 Uiso 1 1 calc R . .
H2C5 H 0.8884 1.0324 0.8414 0.087 Uiso 1 1 calc R . .
H2C6 H 0.7429 1.0480 0.8642 0.087 Uiso 1 1 calc R . .
C2C4 C 0.6523(8) 1.0348(7) 0.6939(6) 0.0683(19) Uiso 1 1 d . . .
H2C7 H 0.5886 1.0286 0.7399 0.082 Uiso 1 1 calc R . .
H2C8 H 0.6402 0.9958 0.6433 0.082 Uiso 1 1 calc R . .
H2C9 H 0.6450 1.1050 0.6710 0.082 Uiso 1 1 calc R . .
N4C1 N 1.0185(4) 0.7291(4) 0.9256(4) 0.0418(11) Uani 1 1 d . . .
C4C2 C 1.0637(6) 0.6328(5) 0.9806(5) 0.0528(16) Uani 1 1 d . . .
H4C1 H 1.0608 0.5758 0.9446 0.063 Uiso 1 1 calc R . .
H4C2 H 1.0134 0.6267 1.0361 0.063 Uiso 1 1 calc R . .
C4C3 C 1.2007(7) 0.6377(7) 1.0055(7) 0.081(3) Uani 1 1 d . . .
H4C3 H 1.2222 0.6069 1.0682 0.097 Uiso 1 1 calc R . .
H4C4 H 1.2594 0.6020 0.9627 0.097 Uiso 1 1 calc R . .
C4C4 C 1.2075(9) 0.7440(8) 0.9985(8) 0.098(3) Uani 1 1 d . . .
H4C5 H 1.2924 0.7532 0.9807 0.118 Uiso 1 1 calc R . .
H4C6 H 1.1878 0.7717 1.0577 0.118 Uiso 1 1 calc R . .
C4C5 C 1.1112(6) 0.7963(5) 0.9253(5) 0.0572(17) Uani 1 1 d . . .
H4C7 H 1.0713 0.8635 0.9412 0.069 Uiso 1 1 calc R . .
H4C8 H 1.1505 0.8025 0.8649 0.069 Uiso 1 1 calc R . .
C1G C 0.7250(9) 0.7871(7) 0.5011(6) 0.082(3) Uani 1 1 d . . .
H1G H 0.7070 0.7701 0.5666 0.098 Uiso 1 1 calc R . .
Cl1G Cl 0.6240(3) 0.8993(2) 0.4611(2) 0.1160(10) Uani 1 1 d . . .
Cl2G Cl 0.7072(4) 0.6885(3) 0.4390(3) 0.1392(13) Uani 1 1 d . . .
Cl3G Cl 0.8839(3) 0.8031(4) 0.4918(3) 0.1488(15) Uani 1 1 d . . .

loop_
_atom_site_aniso_label
_atom_site_aniso_U_11
_atom_site_aniso_U_22
_atom_site_aniso_U_33
_atom_site_aniso_U_23
_atom_site_aniso_U_13
_atom_site_aniso_U_12
Rh1 0.0311(3) 0.0247(3) 0.0433(3) -0.00842(18) -0.00229(18) -0.00215(18)
O1A 0.040(2) 0.047(2) 0.042(2) -0.0143(18) -0.0084(17) -0.0048(18)
C2A 0.046(3) 0.035(3) 0.051(3) -0.006(3) -0.008(3) -0.003(3)
N3A 0.040(3) 0.044(3) 0.062(3) -0.019(2) -0.008(2) 0.000(2)
C4A 0.030(2) 0.026(3) 0.052(3) -0.007(2) 0.000(2) -0.004(2)
S5A 0.0367(7) 0.0348(8) 0.0483(8) -0.0167(6) -0.0056(6) 0.0005(6)
C2A1 0.057(4) 0.055(4) 0.068(4) -0.019(3) -0.020(3) -0.013(3)
N4A1 0.038(2) 0.032(3) 0.064(3) -0.013(2) -0.008(2) 0.002(2)
C4A2 0.055(4) 0.037(3) 0.067(4) -0.022(3) 0.005(3) -0.002(3)
C4A3 0.075(5) 0.048(4) 0.084(5) -0.024(4) 0.011(4) 0.012(4)
C4A4 0.062(4) 0.036(4) 0.126(7) -0.014(4) -0.015(5) 0.005(3)
C4A5 0.046(3) 0.043(4) 0.079(4) -0.004(3) -0.007(3) 0.005(3)
O1B 0.042(2) 0.033(2) 0.052(2) -0.0081(18) 0.0097(18) -0.0050(17)
C2B 0.038(3) 0.030(3) 0.048(3) -0.009(2) 0.001(2) -0.003(2)
N3B 0.037(2) 0.027(2) 0.066(3) -0.010(2) 0.011(2) -0.002(2)
C4B 0.037(3) 0.024(3) 0.050(3) -0.003(2) 0.000(2) -0.001(2)
S5B 0.0424(8) 0.0328(8) 0.0518(8) -0.0127(6) 0.0085(6) -0.0090(6)
C2B1 0.040(3) 0.038(3) 0.062(4) -0.011(3) 0.011(3) 0.005(3)
N4B1 0.043(3) 0.026(2) 0.069(3) -0.014(2) 0.011(2) -0.007(2)
C4B2 0.049(3) 0.046(4) 0.065(4) -0.015(3) 0.008(3) -0.014(3)
C4B3 0.076(6) 0.074(6) 0.126(8) -0.034(5) 0.033(5) -0.042(5)
C4B4 0.088(6) 0.049(5) 0.149(9) -0.026(5) 0.029(6) -0.027(5)
C4B5 0.068(4) 0.030(3) 0.105(6) -0.023(4) 0.027(4) -0.016(3)
O1C 0.045(2) 0.033(2) 0.042(2) 0.0006(17) -0.0078(17) -0.0093(18)
C2C 0.030(3) 0.028(3) 0.052(3) -0.007(2) 0.003(2) 0.000(2)
N3C 0.037(2) 0.024(2) 0.062(3) -0.002(2) -0.010(2) -0.0013(19)
C4C 0.033(3) 0.027(3) 0.047(3) -0.007(2) -0.002(2) 0.001(2)
S5C 0.0396(7) 0.0305(7) 0.0508(8) 0.0012(6) -0.0087(6) -0.0064(6)
C2C1 0.046(3) 0.028(3) 0.059(3) 0.003(3) -0.012(3) -0.003(2)
N4C1 0.034(2) 0.032(3) 0.057(3) 0.004(2) -0.007(2) -0.004(2)
C4C2 0.045(3) 0.033(3) 0.074(4) 0.010(3) -0.015(3) 0.002(3)
C4C3 0.050(4) 0.074(6) 0.108(6) 0.019(5) -0.026(4) 0.003(4)
C4C4 0.072(5) 0.079(6) 0.143(9) 0.018(6) -0.050(6) -0.022(5)
C4C5 0.044(3) 0.046(4) 0.082(5) 0.002(3) -0.014(3) -0.014(3)
C1G 0.079(6) 0.077(6) 0.076(5) -0.008(4) 0.004(4) 0.020(5)
Cl1G 0.0963(19) 0.0897(19) 0.141(2) -0.0005(17) -0.0146(17) 0.0302(15)
Cl2G 0.153(3) 0.105(2) 0.160(3) -0.060(2) -0.010(2) -0.003(2)
Cl3G 0.0761(17) 0.162(4) 0.205(4) -0.078(3) -0.002(2) 0.013(2)

loop_
_atom_type_symbol
_atom_type_description
_atom_type_scat_dispersion_real
_atom_type_scat_dispersion_imag
_atom_type_scat_source
C C 0.0033 0.0016 'International Tables Vol C Tables 4.2.6.8 and 6.1.1.4'
H H 0.0000 0.0000 'International Tables Vol C Tables 4.2.6.8 and 6.1.1.4'
Rh Rh -1.1178 0.9187 'International Tables Vol C Tables 4.2.6.8 and 6.1.1.4'
S S 0.1246 0.1234 'International Tables Vol C Tables 4.2.6.8 and 6.1.1.4'
O O 0.0106 0.0060 'International Tables Vol C Tables 4.2.6.8 and 6.1.1.4'
N N 0.0061 0.0033 'International Tables Vol C Tables 4.2.6.8 and 6.1.1.4'
Cl Cl 0.1484 0.1585 'International Tables Vol C Tables 4.2.6.8 and 6.1.1.4'

loop_
_geom_angle_atom_site_label_1
_geom_angle_atom_site_label_2
_geom_angle_atom_site_label_3
_geom_angle
_geom_angle_site_symmetry_1
_geom_angle_site_symmetry_3
_geom_angle_publ_flag
O1A Rh1 O1B 85.93(17) . . ?
O1A Rh1 O1C 86.79(16) . . ?
O1B Rh1 O1C 87.72(16) . . ?
O1A Rh1 S5B 89.43(13) . . ?
O1B Rh1 S5B 95.85(12) . . ?
O1C Rh1 S5B 174.61(11) . . ?
O1A Rh1 S5C 173.63(12) . . ?
O1B Rh1 S5C 87.96(13) . . ?
O1C Rh1 S5C 94.79(11) . . ?
S5B Rh1 S5C 89.39(6) . . ?
O1A Rh1 S5A 95.25(13) . . ?
O1B Rh1 S5A 176.29(11) . . ?
O1C Rh1 S5A 88.84(13) . . ?
S5B Rh1 S5A 87.69(6) . . ?
S5C Rh1 S5A 90.96(6) . . ?
C2A O1A Rh1 124.5(4) . . ?
O1A C2A N3A 128.3(5) . . ?
O1A C2A C2A1 116.8(6) . . ?
N3A C2A C2A1 114.9(6) . . ?
C4A N3A C2A 128.0(5) . . ?
N3A C4A N4A1 115.7(5) . . ?
N3A C4A S5A 129.8(4) . . ?
N4A1 C4A S5A 114.4(4) . . ?
C4A S5A Rh1 104.4(2) . . ?
C2A2 C2A1 C2A4 116.6(11) . . ?
C2A2 C2A1 C2A3 108.6(11) . . ?
C2A4 C2A1 C2A3 99.9(10) . . ?
C2A2 C2A1 C2A 110.4(9) . . ?
C2A4 C2A1 C2A 108.8(8) . . ?
C2A3 C2A1 C2A 112.2(8) . . ?
C4A N4A1 C4A2 126.2(5) . . ?
C4A N4A1 C4A5 121.5(5) . . ?
C4A2 N4A1 C4A5 112.3(5) . . ?
N4A1 C4A2 C4A3 103.3(6) . . ?
C4A2 C4A3 C4A4 103.8(6) . . ?
C4A5 C4A4 C4A3 104.1(6) . . ?
C4A4 C4A5 N4A1 103.4(6) . . ?
C2B O1B Rh1 126.1(4) . . ?
O1B C2B N3B 128.9(5) . . ?
O1B C2B C2B1 116.9(5) . . ?
N3B C2B C2B1 114.1(5) . . ?
C2B N3B C4B 128.5(5) . . ?
N4B1 C4B N3B 114.6(5) . . ?
N4B1 C4B S5B 116.3(4) . . ?
N3B C4B S5B 128.9(4) . . ?
C4B S5B Rh1 105.2(2) . . ?
C2B3 C2B1 C2B2 107.9(9) . . ?
C2B3 C2B1 C2B4 113.1(8) . . ?
C2B2 C2B1 C2B4 104.1(8) . . ?
C2B3 C2B1 C2B 113.2(7) . . ?
C2B2 C2B1 C2B 107.8(7) . . ?
C2B4 C2B1 C2B 110.2(7) . . ?
C4B N4B1 C4B5 123.9(5) . . ?
C4B N4B1 C4B2 124.6(5) . . ?
C4B5 N4B1 C4B2 111.4(5) . . ?
N4B1 C4B2 C4B3 104.0(6) . . ?
C4B4 C4B3 C4B2 105.3(7) . . ?
C4B3 C4B4 C4B5 106.0(7) . . ?
N4B1 C4B5 C4B4 103.0(6) . . ?
C2C O1C Rh1 122.9(3) . . ?
O1C C2C N3C 128.3(5) . . ?
O1C C2C C2C1 116.4(5) . . ?
N3C C2C C2C1 115.2(5) . . ?
C4C N3C C2C 126.9(5) . . ?
N3C C4C N4C1 115.4(5) . . ?
N3C C4C S5C 128.5(4) . . ?
N4C1 C4C S5C 115.8(4) . . ?
C4C S5C Rh1 104.9(2) . . ?
C2C4 C2C1 C2C2 110.1(6) . . ?
C2C4 C2C1 C2C3 110.4(6) . . ?
C2C2 C2C1 C2C3 108.4(6) . . ?
C2C4 C2C1 C2C 109.8(5) . . ?
C2C2 C2C1 C2C 107.4(6) . . ?
C2C3 C2C1 C2C 110.7(5) . . ?
C4C N4C1 C4C2 125.0(5) . . ?
C4C N4C1 C4C5 123.2(5) . . ?
C4C2 N4C1 C4C5 111.7(5) . . ?
N4C1 C4C2 C4C3 103.4(5) . . ?
C4C4 C4C3 C4C2 106.3(7) . . ?
C4C3 C4C4 C4C5 106.6(7) . . ?
N4C1 C4C5 C4C4 103.6(6) . . ?
Cl2G C1G Cl1G 112.0(6) . . ?
Cl2G C1G Cl3G 108.2(5) . . ?
Cl1G C1G Cl3G 109.6(6) . . ?

loop_
_geom_bond_atom_site_label_1
_geom_bond_atom_site_label_2
_geom_bond_distance
_geom_bond_site_symmetry_2
_geom_bond_publ_flag
Rh1 O1A 2.051(4) . ?
Rh1 O1B 2.058(4) . ?
Rh1 O1C 2.070(4) . ?
Rh1 S5B 2.2654(17) . ?
Rh1 S5C 2.2686(17) . ?
Rh1 S5A 2.2749(17) . ?
O1A C2A 1.262(7) . ?
C2A N3A 1.325(8) . ?
C2A C2A1 1.518(9) . ?
N3A C4A 1.311(8) . ?
C4A N4A1 1.337(8) . ?
C4A S5A 1.742(6) . ?
C2A1 C2A2 1.425(17) . ?
C2A1 C2A4 1.493(18) . ?
C2A1 C2A3 1.504(14) . ?
N4A1 C4A2 1.454(8) . ?
N4A1 C4A5 1.491(8) . ?
C4A2 C4A3 1.516(10) . ?
C4A3 C4A4 1.541(12) . ?
C4A4 C4A5 1.487(10) . ?
O1B C2B 1.258(7) . ?
C2B N3B 1.331(7) . ?
C2B C2B1 1.527(8) . ?
N3B C4B 1.340(7) . ?
C4B N4B1 1.324(7) . ?
C4B S5B 1.723(6) . ?
C2B1 C2B3 1.421(13) . ?
C2B1 C2B2 1.499(14) . ?
C2B1 C2B4 1.505(14) . ?
N4B1 C4B5 1.464(8) . ?
N4B1 C4B2 1.466(8) . ?
C4B2 C4B3 1.508(10) . ?
C4B3 C4B4 1.459(13) . ?
C4B4 C4B5 1.517(11) . ?
O1C C2C 1.257(7) . ?
C2C N3C 1.332(8) . ?
C2C C2C1 1.538(8) . ?
N3C C4C 1.327(7) . ?
C4C N4C1 1.329(7) . ?
C4C S5C 1.731(6) . ?
C2C1 C2C4 1.503(10) . ?
C2C1 C2C2 1.506(10) . ?
C2C1 C2C3 1.512(10) . ?
N4C1 C4C2 1.455(7) . ?
N4C1 C4C5 1.465(8) . ?
C4C2 C4C3 1.524(10) . ?
C4C3 C4C4 1.440(13) . ?
C4C4 C4C5 1.505(11) . ?
C1G Cl2G 1.708(11) . ?
C1G Cl1G 1.730(9) . ?
C1G Cl3G 1.756(10) . ?

loop_
_geom_torsion_atom_site_label_1
_geom_torsion_atom_site_label_2
_geom_torsion_atom_site_label_3
_geom_torsion_atom_site_label_4
_geom_torsion
_geom_torsion_site_symmetry_1
_geom_torsion_site_symmetry_2
_geom_torsion_site_symmetry_3
_geom_torsion_site_symmetry_4
_geom_torsion_publ_flag
O1B Rh1 O1A C2A 157.6(5) . . . . ?
O1C Rh1 O1A C2A -114.5(5) . . . . ?
S5B Rh1 O1A C2A 61.7(5) . . . . ?
S5C Rh1 O1A C2A 141.0(9) . . . . ?
S5A Rh1 O1A C2A -26.0(5) . . . . ?
Rh1 O1A C2A N3A 34.8(9) . . . . ?
Rh1 O1A C2A C2A1 -146.4(5) . . . . ?
O1A C2A N3A C4A -8.2(11) . . . . ?
C2A1 C2A N3A C4A 173.0(6) . . . . ?
C2A N3A C4A N4A1 160.5(6) . . . . ?
C2A N3A C4A S5A -23.4(10) . . . . ?
N3A C4A S5A Rh1 19.5(6) . . . . ?
N4A1 C4A S5A Rh1 -164.5(4) . . . . ?
O1A Rh1 S5A C4A 2.0(2) . . . . ?
O1B Rh1 S5A C4A 110.4(18) . . . . ?
O1C Rh1 S5A C4A 88.6(2) . . . . ?
S5B Rh1 S5A C4A -87.24(19) . . . . ?
S5C Rh1 S5A C4A -176.59(19) . . . . ?
O1A C2A C2A1 C2A2 -97.1(10) . . . . ?
N3A C2A C2A1 C2A2 81.9(11) . . . . ?
O1A C2A C2A1 C2A4 32.1(11) . . . . ?
N3A C2A C2A1 C2A4 -148.9(9) . . . . ?
O1A C2A C2A1 C2A3 141.7(8) . . . . ?
N3A C2A C2A1 C2A3 -39.3(10) . . . . ?
N3A C4A N4A1 C4A2 170.8(6) . . . . ?
S5A C4A N4A1 C4A2 -5.9(8) . . . . ?
N3A C4A N4A1 C4A5 -5.7(9) . . . . ?
S5A C4A N4A1 C4A5 177.7(5) . . . . ?
C4A N4A1 C4A2 C4A3 -165.6(6) . . . . ?
C4A5 N4A1 C4A2 C4A3 11.1(8) . . . . ?
N4A1 C4A2 C4A3 C4A4 -28.8(8) . . . . ?
C4A2 C4A3 C4A4 C4A5 36.9(8) . . . . ?
C4A3 C4A4 C4A5 N4A1 -29.4(8) . . . . ?
C4A N4A1 C4A5 C4A4 -171.2(6) . . . . ?
C4A2 N4A1 C4A5 C4A4 11.9(8) . . . . ?
O1A Rh1 O1B C2B -102.0(5) . . . . ?
O1C Rh1 O1B C2B 171.1(5) . . . . ?
S5B Rh1 O1B C2B -13.0(5) . . . . ?
S5C Rh1 O1B C2B 76.2(5) . . . . ?
S5A Rh1 O1B C2B 149.3(16) . . . . ?
Rh1 O1B C2B N3B 25.8(9) . . . . ?
Rh1 O1B C2B C2B1 -157.8(4) . . . . ?
O1B C2B N3B C4B -10.1(11) . . . . ?
C2B1 C2B N3B C4B 173.4(6) . . . . ?
C2B N3B C4B N4B1 165.0(6) . . . . ?
C2B N3B C4B S5B -19.7(9) . . . . ?
N4B1 C4B S5B Rh1 -161.3(4) . . . . ?
N3B C4B S5B Rh1 23.5(6) . . . . ?
O1A Rh1 S5B C4B 78.5(2) . . . . ?
O1B Rh1 S5B C4B -7.4(2) . . . . ?
O1C Rh1 S5B C4B 123.9(12) . . . . ?
S5C Rh1 S5B C4B -95.2(2) . . . . ?
S5A Rh1 S5B C4B 173.8(2) . . . . ?
O1B C2B C2B1 C2B3 139.6(8) . . . . ?
N3B C2B C2B1 C2B3 -43.4(9) . . . . ?
O1B C2B C2B1 C2B2 -101.2(8) . . . . ?
N3B C2B C2B1 C2B2 75.8(8) . . . . ?
O1B C2B C2B1 C2B4 11.9(9) . . . . ?
N3B C2B C2B1 C2B4 -171.2(7) . . . . ?
N3B C4B N4B1 C4B5 -0.1(9) . . . . ?
S5B C4B N4B1 C4B5 -176.0(6) . . . . ?
N3B C4B N4B1 C4B2 177.1(6) . . . . ?
S5B C4B N4B1 C4B2 1.1(8) . . . . ?
C4B N4B1 C4B2 C4B3 173.9(7) . . . . ?
C4B5 N4B1 C4B2 C4B3 -8.7(9) . . . . ?
N4B1 C4B2 C4B3 C4B4 25.5(10) . . . . ?
C4B2 C4B3 C4B4 C4B5 -32.9(11) . . . . ?
C4B N4B1 C4B5 C4B4 166.7(7) . . . . ?
C4B2 N4B1 C4B5 C4B4 -10.8(10) . . . . ?
C4B3 C4B4 C4B5 N4B1 26.9(11) . . . . ?
O1A Rh1 O1C C2C 157.0(4) . . . . ?
O1B Rh1 O1C C2C -117.0(4) . . . . ?
S5B Rh1 O1C C2C 111.5(11) . . . . ?
S5C Rh1 O1C C2C -29.2(4) . . . . ?
S5A Rh1 O1C C2C 61.6(4) . . . . ?
Rh1 O1C C2C N3C 39.7(8) . . . . ?
Rh1 O1C C2C C2C1 -143.8(4) . . . . ?
O1C C2C N3C C4C -8.7(10) . . . . ?
C2C1 C2C N3C C4C 174.8(6) . . . . ?
C2C N3C C4C N4C1 157.2(6) . . . . ?
C2C N3C C4C S5C -28.9(9) . . . . ?
N3C C4C S5C Rh1 24.3(6) . . . . ?
N4C1 C4C S5C Rh1 -161.8(4) . . . . ?
O1A Rh1 S5C C4C 105.3(11) . . . . ?
O1B Rh1 S5C C4C 88.8(2) . . . . ?
O1C Rh1 S5C C4C 1.2(2) . . . . ?
S5B Rh1 S5C C4C -175.4(2) . . . . ?
S5A Rh1 S5C C4C -87.7(2) . . . . ?
O1C C2C C2C1 C2C4 28.4(8) . . . . ?
N3C C2C C2C1 C2C4 -154.7(6) . . . . ?
O1C C2C C2C1 C2C2 -91.4(6) . . . . ?
N3C C2C C2C1 C2C2 85.6(7) . . . . ?
O1C C2C C2C1 C2C3 150.5(6) . . . . ?
N3C C2C C2C1 C2C3 -32.5(8) . . . . ?
N3C C4C N4C1 C4C2 178.7(6) . . . . ?
S5C C4C N4C1 C4C2 4.1(8) . . . . ?
N3C C4C N4C1 C4C5 2.8(9) . . . . ?
S5C C4C N4C1 C4C5 -171.8(5) . . . . ?
C4C N4C1 C4C2 C4C3 176.6(7) . . . . ?
C4C5 N4C1 C4C2 C4C3 -7.1(8) . . . . ?
N4C1 C4C2 C4C3 C4C4 22.8(10) . . . . ?
C4C2 C4C3 C4C4 C4C5 -29.9(12) . . . . ?
C4C N4C1 C4C5 C4C4 166.1(7) . . . . ?
C4C2 N4C1 C4C5 C4C4 -10.3(9) . . . . ?
C4C3 C4C4 C4C5 N4C1 24.8(11) . . . . ?
